data_4325837
loop_
_publ_author_name
'Julia M. Stauber'
'Andrew L. Wadler'
'Curtis E. Moore'
'Arnold L. Rheingold'
'Joshua S. Figueroa'

_publ_section_title
;
 Coordination Properties of 2,5-Dimesitylpyridine: An Encumbering and
 Versatile Ligand for Transition-Metal Chemistry
;
_journal_name_full 'Inorganic Chemistry'
_journal_page_first 7309
_journal_page_last 7316
_journal_paper_doi 10.1021/ic201205p
_journal_volume 50
_journal_year 2011
_chemical_formula_sum 'C54 H66 N2 O5 Pd'
_chemical_formula_weight 929.49
_chemical_name_common Pd(OAc)2(2,5-Mes2py)2
_chemical_name_systematic
; 
 ? 
;
_space_group_IT_number 33
_symmetry_cell_setting orthorhombic
_symmetry_space_group_name_Hall 'P 2c -2n'
_symmetry_space_group_name_H-M 'P n a 21'
_atom_sites_solution_hydrogens geom
_atom_sites_solution_primary direct
_atom_sites_solution_secondary difmap
_audit_creation_method SHELXL-97
_cell_angle_alpha 90.00
_cell_angle_beta 90.00
_cell_angle_gamma 90.00
_cell_formula_units_Z 4
_cell_length_a 21.5547(5)
_cell_length_b 11.8160(8)
_cell_length_c 19.0218(9)
_cell_measurement_reflns_used 6851
_cell_measurement_temperature 100(2)
_cell_measurement_theta_max 25.37
_cell_measurement_theta_min 2.17
_cell_volume 4844.7(4)
_computing_cell_refinement 'Bruker SAINT'
_computing_data_collection 'Bruker APEX2'
_computing_data_reduction 'Bruker SAINT'
_computing_molecular_graphics 'Bruker SHELXTL'
_computing_publication_material 'Bruker SHELXTL'
_computing_structure_refinement 'SHELXL-97 (Sheldrick, 2008)'
_computing_structure_solution 'SHELXS-97 (Sheldrick, 2008)'
_diffrn_ambient_temperature 100(2)
_diffrn_measured_fraction_theta_full 1.000
_diffrn_measured_fraction_theta_max 1.000
_diffrn_measurement_device_type 'Bruker APEX CCD'
_diffrn_measurement_method '\f and \w scans'
_diffrn_radiation_monochromator graphite
_diffrn_radiation_source 'fine-focus sealed tube'
_diffrn_radiation_type MoK\a
_diffrn_radiation_wavelength 0.71073
_diffrn_reflns_av_R_equivalents 0.0289
_diffrn_reflns_av_sigmaI/netI 0.0446
_diffrn_reflns_limit_h_max 24
_diffrn_reflns_limit_h_min -26
_diffrn_reflns_limit_k_max 14
_diffrn_reflns_limit_k_min -7
_diffrn_reflns_limit_l_max 22
_diffrn_reflns_limit_l_min -22
_diffrn_reflns_number 19431
_diffrn_reflns_theta_full 25.00
_diffrn_reflns_theta_max 25.40
_diffrn_reflns_theta_min 1.89
_exptl_absorpt_coefficient_mu 0.431
_exptl_absorpt_correction_T_max 0.9541
_exptl_absorpt_correction_T_min 0.8708
_exptl_absorpt_correction_type multi-scan
_exptl_absorpt_process_details SADABS
_exptl_crystal_colour Yellow
_exptl_crystal_density_diffrn 1.274
_exptl_crystal_description Block
_exptl_crystal_F_000 1960
_exptl_crystal_size_max 0.33
_exptl_crystal_size_mid 0.15
_exptl_crystal_size_min 0.11
_refine_diff_density_max 0.325
_refine_diff_density_min -0.253
_refine_diff_density_rms 0.047
_refine_ls_abs_structure_details 'Flack H D (1983), Acta Cryst. A39, 876-881'
_refine_ls_abs_structure_Flack -0.026(15)
_refine_ls_extinction_method none
_refine_ls_goodness_of_fit_ref 1.019
_refine_ls_hydrogen_treatment constr
_refine_ls_matrix_type full
_refine_ls_number_parameters 575
_refine_ls_number_reflns 8635
_refine_ls_number_restraints 1
_refine_ls_restrained_S_all 1.019
_refine_ls_R_factor_all 0.0379
_refine_ls_R_factor_gt 0.0299
_refine_ls_shift/su_max 0.000
_refine_ls_shift/su_mean 0.000
_refine_ls_structure_factor_coef Fsqd
_refine_ls_weighting_details 'calc w=1/[\s^2^(Fo^2^)+(0.0361P)^2^+0.0000P] where P=(Fo^2^+2Fc^2^)/3'
_refine_ls_weighting_scheme calc
_refine_ls_wR_factor_gt 0.0680
_refine_ls_wR_factor_ref 0.0704
_reflns_number_gt 7497
_reflns_number_total 8635
_reflns_threshold_expression >2sigma(I)
_cod_data_source_file ic201205p_si_002_5.cif
_cod_data_source_block JFig492
_cod_database_code 4325837

loop_
_symmetry_equiv_pos_as_xyz
'x, y, z'
'-x, -y, z+1/2'
'-x+1/2, y+1/2, z+1/2'
'x+1/2, -y+1/2, z'

loop_
_atom_site_label
_atom_site_type_symbol
_atom_site_fract_x
_atom_site_fract_y
_atom_site_fract_z
_atom_site_U_iso_or_equiv
_atom_site_adp_type
_atom_site_occupancy
_atom_site_symmetry_multiplicity
_atom_site_calc_flag
_atom_site_refinement_flags
Pd1 Pd -0.113709(8) -0.070656(15) -0.703320(10) 0.01977(6) Uani 1 1 d .
O1A O -0.11622(8) 0.09952(15) -0.70959(17) 0.0240(4) Uani 1 1 d .
O2A O -0.21448(11) 0.0975(2) -0.67247(12) 0.0426(6) Uani 1 1 d .
O3A O -0.10475(8) -0.23942(16) -0.69635(15) 0.0297(5) Uani 1 1 d .
O4A O -0.20351(11) -0.2625(2) -0.72756(13) 0.0514(7) Uani 1 1 d .
N1 N -0.12842(14) -0.0750(2) -0.80862(15) 0.0218(7) Uani 1 1 d .
N2 N -0.11223(12) -0.0662(2) -0.59660(17) 0.0209(8) Uani 1 1 d .
C1 C -0.18727(15) -0.0505(3) -0.82746(15) 0.0235(7) Uani 1 1 d .
H1 H -0.2175 -0.0398 -0.7917 0.028 Uiso 1 1 calc R
C1A C -0.16787(15) 0.1473(2) -0.69219(15) 0.0278(7) Uani 1 1 d .
C2 C -0.20517(14) -0.0404(3) -0.89747(15) 0.0262(7) Uani 1 1 d .
C2A C -0.16670(15) 0.2747(2) -0.6990(2) 0.0394(7) Uani 1 1 d .
H2AA H -0.2003 0.2991 -0.7303 0.059 Uiso 1 1 calc R
H2AB H -0.1267 0.2985 -0.7186 0.059 Uiso 1 1 calc R
H2AC H -0.1723 0.3090 -0.6526 0.059 Uiso 1 1 calc R
C3 C -0.15923(17) -0.0520(3) -0.94744(15) 0.0315(8) Uani 1 1 d .
H3 H -0.1690 -0.0411 -0.9957 0.038 Uiso 1 1 calc R
C3A C -0.15312(15) -0.2995(2) -0.7093(2) 0.0328(7) Uani 1 1 d .
C4 C -0.09937(18) -0.0793(3) -0.92833(18) 0.0328(9) Uani 1 1 d .
H4 H -0.0683 -0.0883 -0.9633 0.039 Uiso 1 1 calc R
C4A C -0.14370(19) -0.4256(2) -0.6987(3) 0.0514(9) Uani 1 1 d .
H4AA H -0.1427 -0.4424 -0.6483 0.077 Uiso 1 1 calc R
H4AB H -0.1044 -0.4486 -0.7202 0.077 Uiso 1 1 calc R
H4AC H -0.1779 -0.4670 -0.7207 0.077 Uiso 1 1 calc R
C5 C -0.08457(15) -0.0936(3) -0.85719(16) 0.0257(7) Uani 1 1 d .
C6 C -0.27168(13) -0.0205(3) -0.91812(14) 0.0259(6) Uani 1 1 d .
C7 C -0.29925(16) -0.0948(3) -0.96704(16) 0.0315(8) Uani 1 1 d .
C8 C -0.35924(16) -0.0725(3) -0.98974(18) 0.0364(8) Uani 1 1 d .
H8 H -0.3778 -0.1223 -1.0228 0.044 Uiso 1 1 calc R
C9 C -0.39310(15) 0.0193(3) -0.96615(18) 0.0383(8) Uani 1 1 d .
C10 C -0.36589(16) 0.0895(3) -0.91670(17) 0.0359(8) Uani 1 1 d .
H10 H -0.3889 0.1520 -0.8992 0.043 Uiso 1 1 calc R
C11 C -0.30561(14) 0.0714(3) -0.89172(15) 0.0272(7) Uani 1 1 d .
C12 C -0.26816(17) -0.2013(3) -0.99289(17) 0.0416(8) Uani 1 1 d .
H12A H -0.2409 -0.2310 -0.9561 0.062 Uiso 1 1 calc R
H12B H -0.2436 -0.1841 -1.0349 0.062 Uiso 1 1 calc R
H12C H -0.2998 -0.2578 -1.0045 0.062 Uiso 1 1 calc R
C13 C -0.45733(18) 0.0430(4) -0.9941(2) 0.0603(11) Uani 1 1 d .
H13A H -0.4858 -0.0166 -0.9785 0.090 Uiso 1 1 calc R
H13B H -0.4562 0.0447 -1.0456 0.090 Uiso 1 1 calc R
H13C H -0.4717 0.1163 -0.9764 0.090 Uiso 1 1 calc R
C14 C -0.27974(15) 0.1521(3) -0.83749(15) 0.0336(7) Uani 1 1 d .
H14A H -0.2356 0.1651 -0.8468 0.050 Uiso 1 1 calc R
H14B H -0.2847 0.1194 -0.7905 0.050 Uiso 1 1 calc R
H14C H -0.3021 0.2242 -0.8400 0.050 Uiso 1 1 calc R
C15 C -0.02251(14) -0.1391(3) -0.83721(14) 0.0264(7) Uani 1 1 d .
C16 C 0.02481(16) -0.0688(3) -0.81124(16) 0.0247(8) Uani 1 1 d .
C17 C 0.08252(15) -0.1169(3) -0.79878(14) 0.0288(7) Uani 1 1 d .
H17 H 0.1151 -0.0697 -0.7822 0.035 Uiso 1 1 calc R
C18 C 0.09471(15) -0.2304(3) -0.80948(16) 0.0331(7) Uani 1 1 d .
C19 C 0.04696(15) -0.2976(3) -0.83500(16) 0.0357(8) Uani 1 1 d .
H19 H 0.0547 -0.3756 -0.8436 0.043 Uiso 1 1 calc R
C20 C -0.01194(15) -0.2542(3) -0.84843(15) 0.0317(7) Uani 1 1 d .
C21 C 0.01502(16) 0.0550(3) -0.79733(16) 0.0289(8) Uani 1 1 d .
H21A H 0.0552 0.0940 -0.7975 0.043 Uiso 1 1 calc R
H21B H -0.0049 0.0648 -0.7514 0.043 Uiso 1 1 calc R
H21C H -0.0116 0.0871 -0.8340 0.043 Uiso 1 1 calc R
C22 C 0.15785(15) -0.2799(3) -0.79374(19) 0.0447(9) Uani 1 1 d .
H22A H 0.1780 -0.3022 -0.8378 0.067 Uiso 1 1 calc R
H22B H 0.1531 -0.3463 -0.7634 0.067 Uiso 1 1 calc R
H22C H 0.1834 -0.2231 -0.7698 0.067 Uiso 1 1 calc R
C23 C -0.06219(17) -0.3318(3) -0.87597(18) 0.0445(9) Uani 1 1 d .
H23A H -0.0495 -0.4107 -0.8695 0.067 Uiso 1 1 calc R
H23B H -0.0688 -0.3170 -0.9261 0.067 Uiso 1 1 calc R
H23C H -0.1008 -0.3179 -0.8502 0.067 Uiso 1 1 calc R
C24 C -0.16728(15) -0.0915(2) -0.56776(15) 0.0234(7) Uani 1 1 d .
H24 H -0.2021 -0.0982 -0.5981 0.028 Uiso 1 1 calc R
C25 C -0.17658(14) -0.1086(3) -0.49578(14) 0.0240(6) Uani 1 1 d .
C26 C -0.12403(17) -0.0959(3) -0.45378(17) 0.0311(8) Uani 1 1 d .
H26 H -0.1271 -0.1083 -0.4046 0.037 Uiso 1 1 calc R
C27 C -0.06820(17) -0.0658(3) -0.48235(16) 0.0313(8) Uani 1 1 d .
H27 H -0.0332 -0.0551 -0.4527 0.038 Uiso 1 1 calc R
C28 C -0.06221(15) -0.0508(3) -0.55517(15) 0.0238(7) Uani 1 1 d .
C29 C -0.23872(14) -0.1398(2) -0.46906(14) 0.0248(7) Uani 1 1 d .
C30 C -0.27067(14) -0.2316(3) -0.49852(14) 0.0275(7) Uani 1 1 d .
C31 C -0.32972(15) -0.2582(3) -0.47371(15) 0.0325(7) Uani 1 1 d .
H31 H -0.3515 -0.3199 -0.4942 0.039 Uiso 1 1 calc R
C32 C -0.35770(15) -0.1973(3) -0.42006(16) 0.0344(7) Uani 1 1 d .
C33 C -0.32553(16) -0.1071(3) -0.39174(16) 0.0317(7) Uani 1 1 d .
H33 H -0.3443 -0.0644 -0.3552 0.038 Uiso 1 1 calc R
C34 C -0.26662(15) -0.0765(2) -0.41475(16) 0.0280(7) Uani 1 1 d .
C35 C -0.24299(16) -0.3074(3) -0.55528(15) 0.0348(8) Uani 1 1 d .
H35A H -0.1977 -0.3077 -0.5510 0.052 Uiso 1 1 calc R
H35B H -0.2547 -0.2787 -0.6017 0.052 Uiso 1 1 calc R
H35C H -0.2588 -0.3847 -0.5496 0.052 Uiso 1 1 calc R
C36 C -0.41992(17) -0.2329(4) -0.3911(2) 0.0532(10) Uani 1 1 d .
H36A H -0.4451 -0.1656 -0.3816 0.080 Uiso 1 1 calc R
H36B H -0.4138 -0.2755 -0.3474 0.080 Uiso 1 1 calc R
H36C H -0.4412 -0.2808 -0.4256 0.080 Uiso 1 1 calc R
C37 C -0.23665(17) 0.0242(3) -0.38100(17) 0.0410(9) Uani 1 1 d .
H37A H -0.2108 0.0635 -0.4156 0.061 Uiso 1 1 calc R
H37B H -0.2107 -0.0009 -0.3417 0.061 Uiso 1 1 calc R
H37C H -0.2688 0.0757 -0.3636 0.061 Uiso 1 1 calc R
C38 C -0.00162(15) -0.0140(3) -0.58618(13) 0.0246(7) Uani 1 1 d .
C39 C 0.01179(16) 0.1012(3) -0.58918(15) 0.0272(7) Uani 1 1 d .
C40 C 0.06908(16) 0.1365(3) -0.61569(15) 0.0349(8) Uani 1 1 d .
H40 H 0.0779 0.2151 -0.6190 0.042 Uiso 1 1 calc R
C41 C 0.11332(15) 0.0583(3) -0.63737(16) 0.0349(8) Uani 1 1 d .
C42 C 0.09917(14) -0.0564(3) -0.63202(16) 0.0326(8) Uani 1 1 d .
H42 H 0.1297 -0.1104 -0.6453 0.039 Uiso 1 1 calc R
C43 C 0.04222(16) -0.0944(3) -0.60807(16) 0.0279(8) Uani 1 1 d .
C44 C -0.03398(16) 0.1895(3) -0.56424(17) 0.0415(9) Uani 1 1 d .
H44A H -0.0356 0.1890 -0.5128 0.062 Uiso 1 1 calc R
H44B H -0.0752 0.1722 -0.5832 0.062 Uiso 1 1 calc R
H44C H -0.0208 0.2643 -0.5806 0.062 Uiso 1 1 calc R
C45 C 0.17435(17) 0.0973(4) -0.6672(2) 0.0567(11) Uani 1 1 d .
H45A H 0.1768 0.0761 -0.7169 0.085 Uiso 1 1 calc R
H45B H 0.2084 0.0615 -0.6413 0.085 Uiso 1 1 calc R
H45C H 0.1776 0.1797 -0.6627 0.085 Uiso 1 1 calc R
C46 C 0.02844(17) -0.2195(3) -0.60597(17) 0.0381(8) Uani 1 1 d .
H46A H 0.0674 -0.2621 -0.6088 0.057 Uiso 1 1 calc R
H46B H 0.0019 -0.2397 -0.6458 0.057 Uiso 1 1 calc R
H46C H 0.0071 -0.2380 -0.5619 0.057 Uiso 1 1 calc R
O1S O -0.41721(16) 0.0758(2) -0.64318(19) 0.0798(11) Uani 1 1 d .
C1S C -0.3402(2) 0.0793(4) -0.5551(2) 0.0755(14) Uani 1 1 d .
H1SA H -0.3635 0.0541 -0.5137 0.113 Uiso 1 1 calc R
H1SB H -0.3435 0.1617 -0.5595 0.113 Uiso 1 1 calc R
H1SC H -0.2965 0.0580 -0.5499 0.113 Uiso 1 1 calc R
C2S C -0.3651(3) 0.0272(5) -0.6161(3) 0.102(2) Uani 1 1 d .
H2SA H -0.3327 0.0272 -0.6530 0.122 Uiso 1 1 calc R
H2SB H -0.3745 -0.0528 -0.6048 0.122 Uiso 1 1 calc R
C3S C -0.4361(3) 0.0387(5) -0.7063(4) 0.138(3) Uani 1 1 d .
H3SA H -0.4525 -0.0390 -0.7004 0.166 Uiso 1 1 calc R
H3SB H -0.3994 0.0338 -0.7373 0.166 Uiso 1 1 calc R
C4S C -0.4820(3) 0.1044(5) -0.7411(3) 0.103(2) Uani 1 1 d .
H4SA H -0.5044 0.1505 -0.7066 0.154 Uiso 1 1 calc R
H4SB H -0.5113 0.0540 -0.7651 0.154 Uiso 1 1 calc R
H4SC H -0.4621 0.1540 -0.7757 0.154 Uiso 1 1 calc R

loop_
_atom_site_aniso_label
_atom_site_aniso_U_11
_atom_site_aniso_U_22
_atom_site_aniso_U_33
_atom_site_aniso_U_23
_atom_site_aniso_U_13
_atom_site_aniso_U_12
Pd1 0.02002(10) 0.02394(10) 0.01535(8) 0.00118(12) -0.00126(13) 0.00022(9)
O1A 0.0260(10) 0.0219(9) 0.0242(12) -0.0002(12) 0.0041(10) 0.0012(8)
O2A 0.0307(13) 0.0436(14) 0.0535(13) 0.0118(11) 0.0116(11) 0.0022(11)
O3A 0.0300(11) 0.0297(10) 0.0295(12) 0.0024(12) -0.0053(12) 0.0046(8)
O4A 0.0375(14) 0.0472(15) 0.0694(17) 0.0164(12) -0.0179(12) -0.0113(12)
N1 0.0226(15) 0.0279(17) 0.0150(15) -0.0005(10) 0.0027(12) -0.0016(11)
N2 0.0173(16) 0.0248(17) 0.0207(16) 0.0012(10) 0.0004(10) 0.0013(11)
C1 0.0234(18) 0.0279(17) 0.0192(15) 0.0026(12) -0.0002(13) -0.0031(14)
C1A 0.0362(17) 0.0303(15) 0.0170(18) 0.0017(12) -0.0007(14) 0.0023(14)
C2 0.0297(18) 0.0250(16) 0.0240(14) 0.0035(12) -0.0024(13) -0.0025(15)
C2A 0.0446(17) 0.0296(14) 0.0442(16) 0.001(2) 0.005(2) 0.0085(14)
C3 0.036(2) 0.040(2) 0.0185(14) 0.0011(13) -0.0043(14) -0.0017(17)
C3A 0.0453(18) 0.0291(15) 0.0241(15) -0.0006(17) -0.0033(19) -0.0039(15)
C4 0.031(2) 0.051(2) 0.0169(17) 0.0010(15) 0.0080(16) 0.0011(17)
C4A 0.078(2) 0.0278(15) 0.0488(19) 0.000(2) 0.007(3) -0.0007(17)
C5 0.0235(18) 0.0331(18) 0.0205(15) -0.0013(13) -0.0006(13) -0.0040(15)
C6 0.0239(16) 0.0339(16) 0.0200(13) 0.0097(13) -0.0023(12) -0.0004(14)
C7 0.035(2) 0.0301(18) 0.0290(17) 0.0085(13) -0.0072(15) -0.0037(15)
C8 0.0288(19) 0.043(2) 0.0378(17) 0.0097(15) -0.0118(15) -0.0081(17)
C9 0.028(2) 0.048(2) 0.0391(18) 0.0149(17) -0.0056(15) -0.0038(17)
C10 0.0329(18) 0.0371(19) 0.0376(17) 0.0146(15) 0.0021(15) 0.0051(15)
C11 0.0249(17) 0.0328(17) 0.0240(14) 0.0068(13) 0.0022(13) -0.0051(15)
C12 0.050(2) 0.036(2) 0.0383(17) -0.0041(15) -0.0083(16) -0.0008(18)
C13 0.039(2) 0.069(3) 0.073(3) 0.011(2) -0.021(2) -0.001(2)
C14 0.036(2) 0.0339(18) 0.0309(16) 0.0005(14) 0.0038(14) 0.0011(15)
C15 0.0275(17) 0.0347(18) 0.0170(13) 0.0001(12) 0.0001(12) 0.0016(15)
C16 0.0232(19) 0.034(2) 0.0166(14) -0.0004(13) 0.0018(13) -0.0004(15)
C17 0.0198(18) 0.045(2) 0.0211(15) -0.0030(14) 0.0010(13) -0.0051(16)
C18 0.0282(18) 0.040(2) 0.0308(15) -0.0021(14) 0.0011(14) 0.0051(15)
C19 0.035(2) 0.0389(19) 0.0335(16) -0.0087(15) 0.0017(14) 0.0094(17)
C20 0.0279(18) 0.0347(18) 0.0324(16) -0.0057(14) 0.0016(13) -0.0016(15)
C21 0.0258(18) 0.038(2) 0.0232(16) -0.0018(14) 0.0016(13) 0.0029(16)
C22 0.0293(19) 0.052(2) 0.053(2) -0.0021(18) -0.0043(17) 0.0148(18)
C23 0.037(2) 0.043(2) 0.053(2) -0.0112(17) -0.0062(17) -0.0009(18)
C24 0.0224(18) 0.0288(17) 0.0190(14) 0.0041(12) -0.0012(13) -0.0026(14)
C25 0.0267(17) 0.0236(15) 0.0216(14) -0.0002(13) 0.0000(13) 0.0017(15)
C26 0.037(2) 0.038(2) 0.0186(17) 0.0008(14) -0.0014(15) -0.0033(17)
C27 0.0262(19) 0.043(2) 0.0244(16) 0.0034(14) -0.0078(15) -0.0051(16)
C28 0.0239(18) 0.0273(17) 0.0201(14) -0.0005(12) -0.0040(13) 0.0015(14)
C29 0.0252(17) 0.0295(17) 0.0197(13) 0.0085(12) 0.0007(12) 0.0008(14)
C30 0.0280(18) 0.0311(17) 0.0233(13) 0.0067(12) -0.0027(13) 0.0028(14)
C31 0.0307(19) 0.0394(19) 0.0273(14) 0.0109(14) -0.0045(13) -0.0043(16)
C32 0.0252(17) 0.042(2) 0.0363(16) 0.0159(16) 0.0009(14) -0.0021(16)
C33 0.0312(19) 0.0362(18) 0.0278(15) 0.0060(14) 0.0079(14) 0.0058(16)
C34 0.0331(19) 0.0279(17) 0.0230(15) 0.0042(12) 0.0016(14) 0.0009(14)
C35 0.043(2) 0.0331(19) 0.0278(15) -0.0003(13) 0.0013(14) -0.0059(16)
C36 0.034(2) 0.071(3) 0.054(2) 0.011(2) 0.0096(18) -0.006(2)
C37 0.047(2) 0.0365(19) 0.0394(19) -0.0045(15) 0.0097(16) -0.0025(18)
C38 0.0255(18) 0.0348(19) 0.0135(13) 0.0017(13) -0.0032(12) -0.0035(15)
C39 0.0299(19) 0.0323(18) 0.0192(15) 0.0005(13) -0.0020(13) -0.0045(16)
C40 0.041(2) 0.040(2) 0.0245(15) -0.0004(14) -0.0076(15) -0.0143(17)
C41 0.0304(19) 0.054(2) 0.0203(15) 0.0026(14) -0.0019(13) -0.0114(17)
C42 0.0206(17) 0.055(2) 0.0217(15) -0.0033(14) -0.0004(12) 0.0035(16)
C43 0.025(2) 0.038(2) 0.0209(15) 0.0005(14) -0.0059(14) 0.0003(16)
C44 0.046(2) 0.037(2) 0.0421(19) -0.0040(15) -0.0047(17) 0.0018(17)
C45 0.042(2) 0.083(3) 0.045(2) -0.010(2) 0.0082(18) -0.027(2)
C46 0.038(2) 0.035(2) 0.0415(18) 0.0017(15) -0.0002(15) 0.0056(17)
O1S 0.078(2) 0.063(2) 0.098(3) -0.0283(17) -0.048(2) 0.0289(17)
C1S 0.083(3) 0.086(4) 0.057(3) 0.002(2) -0.021(3) 0.031(3)
C2S 0.082(4) 0.093(4) 0.131(5) -0.029(4) -0.045(4) 0.023(4)
C3S 0.173(6) 0.102(4) 0.139(5) -0.048(5) -0.092(6) 0.053(4)
C4S 0.127(5) 0.091(4) 0.091(4) -0.023(3) -0.052(4) 0.024(4)

loop_
_atom_type_symbol
_atom_type_description
_atom_type_scat_dispersion_real
_atom_type_scat_dispersion_imag
_atom_type_scat_source
C C 0.0033 0.0016 'International Tables Vol C Tables 4.2.6.8 and 6.1.1.4'
H H 0.0000 0.0000 'International Tables Vol C Tables 4.2.6.8 and 6.1.1.4'
N N 0.0061 0.0033 'International Tables Vol C Tables 4.2.6.8 and 6.1.1.4'
O O 0.0106 0.0060 'International Tables Vol C Tables 4.2.6.8 and 6.1.1.4'
Pd Pd -0.9988 1.0072 'International Tables Vol C Tables 4.2.6.8 and 6.1.1.4'

loop_
_geom_angle_atom_site_label_1
_geom_angle_atom_site_label_2
_geom_angle_atom_site_label_3
_geom_angle
O3A Pd1 O1A 176.00(7)
O3A Pd1 N1 93.17(11)
O1A Pd1 N1 87.84(12)
O3A Pd1 N2 87.60(11)
O1A Pd1 N2 91.94(12)
N1 Pd1 N2 171.91(11)
C1A O1A Pd1 116.39(17)
C3A O3A Pd1 117.24(18)
C5 N1 C1 121.0(3)
C5 N1 Pd1 125.1(2)
C1 N1 Pd1 113.8(2)
C24 N2 C28 119.9(3)
C24 N2 Pd1 112.9(2)
C28 N2 Pd1 126.9(2)
N1 C1 C2 122.2(3)
N1 C1 H1 118.9
C2 C1 H1 118.9
O2A C1A O1A 125.2(3)
O2A C1A C2A 121.3(3)
O1A C1A C2A 113.5(3)
C3 C2 C1 116.9(3)
C3 C2 C6 121.3(3)
C1 C2 C6 121.8(3)
C1A C2A H2AA 109.5
C1A C2A H2AB 109.5
H2AA C2A H2AB 109.5
C1A C2A H2AC 109.5
H2AA C2A H2AC 109.5
H2AB C2A H2AC 109.5
C4 C3 C2 120.9(3)
C4 C3 H3 119.6
C2 C3 H3 119.6
O4A C3A O3A 125.3(3)
O4A C3A C4A 120.6(3)
O3A C3A C4A 114.1(3)
C3 C4 C5 119.8(3)
C3 C4 H4 120.1
C5 C4 H4 120.1
C3A C4A H4AA 109.5
C3A C4A H4AB 109.5
H4AA C4A H4AB 109.5
C3A C4A H4AC 109.5
H4AA C4A H4AC 109.5
H4AB C4A H4AC 109.5
N1 C5 C4 119.1(3)
N1 C5 C15 121.1(3)
C4 C5 C15 119.6(3)
C11 C6 C7 119.9(3)
C11 C6 C2 121.6(3)
C7 C6 C2 118.5(3)
C8 C7 C6 118.6(3)
C8 C7 C12 118.1(3)
C6 C7 C12 123.2(3)
C9 C8 C7 122.7(3)
C9 C8 H8 118.7
C7 C8 H8 118.7
C8 C9 C10 117.8(3)
C8 C9 C13 121.1(3)
C10 C9 C13 121.1(4)
C9 C10 C11 122.1(3)
C9 C10 H10 118.9
C11 C10 H10 118.9
C10 C11 C6 118.7(3)
C10 C11 C14 118.5(3)
C6 C11 C14 122.7(3)
C7 C12 H12A 109.5
C7 C12 H12B 109.5
H12A C12 H12B 109.5
C7 C12 H12C 109.5
H12A C12 H12C 109.5
H12B C12 H12C 109.5
C9 C13 H13A 109.5
C9 C13 H13B 109.5
H13A C13 H13B 109.5
C9 C13 H13C 109.5
H13A C13 H13C 109.5
H13B C13 H13C 109.5
C11 C14 H14A 109.5
C11 C14 H14B 109.5
H14A C14 H14B 109.5
C11 C14 H14C 109.5
H14A C14 H14C 109.5
H14B C14 H14C 109.5
C20 C15 C16 120.7(3)
C20 C15 C5 117.3(3)
C16 C15 C5 121.9(3)
C17 C16 C15 118.0(3)
C17 C16 C21 119.6(3)
C15 C16 C21 122.4(3)
C18 C17 C16 122.8(3)
C18 C17 H17 118.6
C16 C17 H17 118.6
C17 C18 C19 117.8(3)
C17 C18 C22 121.2(3)
C19 C18 C22 121.1(3)
C18 C19 C20 121.9(3)
C18 C19 H19 119.0
C20 C19 H19 119.0
C19 C20 C15 118.7(3)
C19 C20 C23 119.5(3)
C15 C20 C23 121.8(3)
C16 C21 H21A 109.5
C16 C21 H21B 109.5
H21A C21 H21B 109.5
C16 C21 H21C 109.5
H21A C21 H21C 109.5
H21B C21 H21C 109.5
C18 C22 H22A 109.5
C18 C22 H22B 109.5
H22A C22 H22B 109.5
C18 C22 H22C 109.5
H22A C22 H22C 109.5
H22B C22 H22C 109.5
C20 C23 H23A 109.5
C20 C23 H23B 109.5
H23A C23 H23B 109.5
C20 C23 H23C 109.5
H23A C23 H23C 109.5
H23B C23 H23C 109.5
N2 C24 C25 124.0(3)
N2 C24 H24 118.0
C25 C24 H24 118.0
C26 C25 C24 115.4(3)
C26 C25 C29 124.4(3)
C24 C25 C29 120.1(3)
C27 C26 C25 121.0(3)
C27 C26 H26 119.5
C25 C26 H26 119.5
C26 C27 C28 120.4(3)
C26 C27 H27 119.8
C28 C27 H27 119.8
N2 C28 C27 119.1(3)
N2 C28 C38 120.4(3)
C27 C28 C38 120.4(3)
C30 C29 C34 119.6(3)
C30 C29 C25 120.0(3)
C34 C29 C25 120.4(3)
C31 C30 C29 119.2(3)
C31 C30 C35 117.7(3)
C29 C30 C35 123.1(3)
C32 C31 C30 122.0(3)
C32 C31 H31 119.0
C30 C31 H31 119.0
C33 C32 C31 118.0(3)
C33 C32 C36 121.3(3)
C31 C32 C36 120.7(3)
C32 C33 C34 122.4(3)
C32 C33 H33 118.8
C34 C33 H33 118.8
C33 C34 C29 118.8(3)
C33 C34 C37 117.7(3)
C29 C34 C37 123.5(3)
C30 C35 H35A 109.5
C30 C35 H35B 109.5
H35A C35 H35B 109.5
C30 C35 H35C 109.5
H35A C35 H35C 109.5
H35B C35 H35C 109.5
C32 C36 H36A 109.5
C32 C36 H36B 109.5
H36A C36 H36B 109.5
C32 C36 H36C 109.5
H36A C36 H36C 109.5
H36B C36 H36C 109.5
C34 C37 H37A 109.5
C34 C37 H37B 109.5
H37A C37 H37B 109.5
C34 C37 H37C 109.5
H37A C37 H37C 109.5
H37B C37 H37C 109.5
C39 C38 C43 120.7(3)
C39 C38 C28 118.8(3)
C43 C38 C28 120.5(3)
C38 C39 C40 119.3(3)
C38 C39 C44 121.7(3)
C40 C39 C44 119.0(3)
C41 C40 C39 121.0(3)
C41 C40 H40 119.5
C39 C40 H40 119.5
C40 C41 C42 118.3(3)
C40 C41 C45 120.6(3)
C42 C41 C45 121.1(3)
C43 C42 C41 122.2(3)
C43 C42 H42 118.9
C41 C42 H42 118.9
C42 C43 C38 118.4(3)
C42 C43 C46 120.1(3)
C38 C43 C46 121.6(3)
C39 C44 H44A 109.5
C39 C44 H44B 109.5
H44A C44 H44B 109.5
C39 C44 H44C 109.5
H44A C44 H44C 109.5
H44B C44 H44C 109.5
C41 C45 H45A 109.5
C41 C45 H45B 109.5
H45A C45 H45B 109.5
C41 C45 H45C 109.5
H45A C45 H45C 109.5
H45B C45 H45C 109.5
C43 C46 H46A 109.5
C43 C46 H46B 109.5
H46A C46 H46B 109.5
C43 C46 H46C 109.5
H46A C46 H46C 109.5
H46B C46 H46C 109.5
C3S O1S C2S 116.8(4)
C2S C1S H1SA 109.5
C2S C1S H1SB 109.5
H1SA C1S H1SB 109.5
C2S C1S H1SC 109.5
H1SA C1S H1SC 109.5
H1SB C1S H1SC 109.5
O1S C2S C1S 115.9(5)
O1S C2S H2SA 108.3
C1S C2S H2SA 108.3
O1S C2S H2SB 108.3
C1S C2S H2SB 108.3
H2SA C2S H2SB 107.4
O1S C3S C4S 116.8(5)
O1S C3S H3SA 108.1
C4S C3S H3SA 108.1
O1S C3S H3SB 108.1
C4S C3S H3SB 108.1
H3SA C3S H3SB 107.3
C3S C4S H4SA 109.5
C3S C4S H4SB 109.5
H4SA C4S H4SB 109.5
C3S C4S H4SC 109.5
H4SA C4S H4SC 109.5
H4SB C4S H4SC 109.5

loop_
_geom_bond_atom_site_label_1
_geom_bond_atom_site_label_2
_geom_bond_distance
Pd1 O3A 2.0078(18)
Pd1 O1A 2.0151(17)
Pd1 N1 2.029(3)
Pd1 N2 2.031(3)
O1A C1A 1.292(3)
O2A C1A 1.224(3)
O3A C3A 1.285(3)
O4A C3A 1.221(4)
N1 C5 1.340(4)
N1 C1 1.350(4)
N2 C24 1.341(4)
N2 C28 1.348(4)
C1 C2 1.392(4)
C1 H1 0.9500
C1A C2A 1.510(4)
C2 C3 1.380(4)
C2 C6 1.505(4)
C2A H2AA 0.9800
C2A H2AB 0.9800
C2A H2AC 0.9800
C3 C4 1.379(5)
C3 H3 0.9500
C3A C4A 1.517(4)
C4 C5 1.400(5)
C4 H4 0.9500
C4A H4AA 0.9800
C4A H4AB 0.9800
C4A H4AC 0.9800
C5 C15 1.491(4)
C6 C11 1.403(4)
C6 C7 1.410(4)
C7 C8 1.389(5)
C7 C12 1.508(4)
C8 C9 1.381(5)
C8 H8 0.9500
C9 C10 1.385(5)
C9 C13 1.509(5)
C10 C11 1.400(4)
C10 H10 0.9500
C11 C14 1.512(4)
C12 H12A 0.9800
C12 H12B 0.9800
C12 H12C 0.9800
C13 H13A 0.9800
C13 H13B 0.9800
C13 H13C 0.9800
C14 H14A 0.9800
C14 H14B 0.9800
C14 H14C 0.9800
C15 C20 1.395(4)
C15 C16 1.405(4)
C16 C17 1.388(4)
C16 C21 1.502(4)
C17 C18 1.382(4)
C17 H17 0.9500
C18 C19 1.388(4)
C18 C22 1.511(5)
C19 C20 1.393(4)
C19 H19 0.9500
C20 C23 1.513(4)
C21 H21A 0.9800
C21 H21B 0.9800
C21 H21C 0.9800
C22 H22A 0.9800
C22 H22B 0.9800
C22 H22C 0.9800
C23 H23A 0.9800
C23 H23B 0.9800
C23 H23C 0.9800
C24 C25 1.399(4)
C24 H24 0.9500
C25 C26 1.394(4)
C25 C29 1.479(4)
C26 C27 1.367(5)
C26 H26 0.9500
C27 C28 1.402(4)
C27 H27 0.9500
C28 C38 1.498(4)
C29 C30 1.402(4)
C29 C34 1.410(4)
C30 C31 1.393(4)
C30 C35 1.525(4)
C31 C32 1.387(5)
C31 H31 0.9500
C32 C33 1.381(5)
C32 C36 1.510(5)
C33 C34 1.391(4)
C33 H33 0.9500
C34 C37 1.498(5)
C35 H35A 0.9800
C35 H35B 0.9800
C35 H35C 0.9800
C36 H36A 0.9800
C36 H36B 0.9800
C36 H36C 0.9800
C37 H37A 0.9800
C37 H37B 0.9800
C37 H37C 0.9800
C38 C39 1.393(4)
C38 C43 1.403(4)
C39 C40 1.397(5)
C39 C44 1.512(5)
C40 C41 1.390(5)
C40 H40 0.9500
C41 C42 1.394(5)
C41 C45 1.504(5)
C42 C43 1.384(5)
C42 H42 0.9500
C43 C46 1.508(5)
C44 H44A 0.9800
C44 H44B 0.9800
C44 H44C 0.9800
C45 H45A 0.9800
C45 H45B 0.9800
C45 H45C 0.9800
C46 H46A 0.9800
C46 H46B 0.9800
C46 H46C 0.9800
O1S C3S 1.341(6)
O1S C2S 1.363(6)
C1S C2S 1.419(6)
C1S H1SA 0.9800
C1S H1SB 0.9800
C1S H1SC 0.9800
C2S H2SA 0.9900
C2S H2SB 0.9900
C3S C4S 1.422(7)
C3S H3SA 0.9900
C3S H3SB 0.9900
C4S H4SA 0.9800
C4S H4SB 0.9800
C4S H4SC 0.9800
